data_4024237
loop_
_publ_author_name
'Hui Huang'
'Timothy Stewart'
'Matthias Gutmann'
'Takashi Ohhara'
'Nobuo Niimura'
'Yu-Xue Li'
'Jian-Feng Wen'
'Robert Bau'
'Henry N. C. Wong'

_publ_section_title
;
To Flip or Not To Flip? Assessing the Inversion Barrier of the
Tetraphenylene Framework with Enantiopure 2,15-Dideuteriotetraphenylene and
2,7-Dimethyltetraphenylene
;
_journal_name_full 'Journal of Organic Chemistry'
_journal_page_first 359
_journal_page_last 369
_journal_paper_doi 10.1021/jo802061p
_journal_volume 74
_journal_year 2009
_chemical_absolute_configuration ad
_chemical_formula_sum 'C46 H48 O8 S2'
_chemical_formula_weight 792.96
_chemical_name_systematic
; 
 ? 
;
_space_group_IT_number 19
_symmetry_cell_setting orthorhombic
_symmetry_space_group_name_Hall 'P 2ac 2ab'
_symmetry_space_group_name_H-M 'P 21 21 21'
_atom_sites_solution_hydrogens geom
_atom_sites_solution_primary direct
_atom_sites_solution_secondary difmap
_audit_creation_method SHELXL-97
_cell_angle_alpha 90.00
_cell_angle_beta 90.00
_cell_angle_gamma 90.00
_cell_formula_units_Z 4
_cell_length_a 13.2112(19)
_cell_length_b 17.063(3)
_cell_length_c 18.018(3)
_cell_measurement_reflns_used 1986
_cell_measurement_temperature 293(2)
_cell_measurement_theta_max 54.955
_cell_measurement_theta_min 4.507
_cell_volume 4061.8(10)
_computing_cell_refinement 'Bruker SMART'
_computing_data_collection 'Bruker SMART'
_computing_data_reduction 'Bruker SHELXTL'
_computing_molecular_graphics 'Bruker SHELXTL'
_computing_publication_material 'Bruker SHELXTL'
_computing_structure_refinement 'SHELXL-97 (Sheldrick, 1997)'
_computing_structure_solution 'SHELXS-97 (Sheldrick, 1990)'
_diffrn_ambient_temperature 293(2)
_diffrn_measured_fraction_theta_full 1.000
_diffrn_measured_fraction_theta_max 1.000
_diffrn_measurement_device_type 'CCD area detector'
_diffrn_measurement_method 'phi and omega scans'
_diffrn_radiation_monochromator graphite
_diffrn_radiation_source 'fine-focus sealed tube'
_diffrn_radiation_type MoK\a
_diffrn_radiation_wavelength 0.71073
_diffrn_reflns_av_R_equivalents 0.1121
_diffrn_reflns_av_sigmaI/netI 0.1975
_diffrn_reflns_limit_h_max 16
_diffrn_reflns_limit_h_min -12
_diffrn_reflns_limit_k_max 20
_diffrn_reflns_limit_k_min -20
_diffrn_reflns_limit_l_max 21
_diffrn_reflns_limit_l_min -21
_diffrn_reflns_number 21108
_diffrn_reflns_theta_full 25.50
_diffrn_reflns_theta_max 25.50
_diffrn_reflns_theta_min 1.64
_exptl_absorpt_coefficient_mu 0.185
_exptl_absorpt_correction_T_max 1.0000
_exptl_absorpt_correction_T_min 0.7916
_exptl_absorpt_correction_type empirical
_exptl_absorpt_process_details sadabs
_exptl_crystal_colour colorless
_exptl_crystal_density_diffrn 1.297
_exptl_crystal_density_method 'not measured'
_exptl_crystal_description prismatic
_exptl_crystal_F_000 1680
_exptl_crystal_size_max 0.375
_exptl_crystal_size_mid 0.136
_exptl_crystal_size_min 0.074
_refine_diff_density_max 0.284
_refine_diff_density_min -0.254
_refine_diff_density_rms 0.044
_refine_ls_abs_structure_details 'Flack H D (1983), Acta Cryst. A39, 876-881'
_refine_ls_abs_structure_Flack 0.06(7)
_refine_ls_extinction_method none
_refine_ls_goodness_of_fit_ref 0.722
_refine_ls_hydrogen_treatment constr
_refine_ls_matrix_type full
_refine_ls_number_parameters 511
_refine_ls_number_reflns 7538
_refine_ls_number_restraints 0
_refine_ls_restrained_S_all 0.722
_refine_ls_R_factor_all 0.1340
_refine_ls_R_factor_gt 0.0487
_refine_ls_shift/su_max 0.053
_refine_ls_shift/su_mean 0.026
_refine_ls_structure_factor_coef Fsqd
_refine_ls_weighting_details 'calc w=1/[\s^2^(Fo^2^)+(0.0132P)^2^+0.0000P] where P=(Fo^2^+2Fc^2^)/3'
_refine_ls_weighting_scheme calc
_refine_ls_wR_factor_gt 0.0682
_refine_ls_wR_factor_ref 0.0794
_reflns_number_gt 3181
_reflns_number_total 7538
_reflns_threshold_expression >2sigma(I)
_cod_data_source_file jo802061p_si_002.cif
_cod_data_source_block cd27255
_cod_depositor_comments
;
The following automatic conversions were performed:
'_symmetry_cell_setting' value 'Orthorhombic' changed to 'orthorhombic'
according to '/home/saulius/struct/CIF-dictionaries/cif_core.dic'
dictionary named 'cif_core.dic' version 2.4.1 from 2010-06-29.

Automatic conversion script
Id: cif_fix_enum 1527 2010-12-29 10:47:43Z saulius 
;
_cod_original_sg_symbol_H-M P2(1)2(1)2(1)
_cod_database_code 4024237

loop_
_symmetry_equiv_pos_as_xyz
'x, y, z'
'-x+1/2, -y, z+1/2'
'-x, y+1/2, -z+1/2'
'x+1/2, -y+1/2, -z'

loop_
_atom_site_label
_atom_site_type_symbol
_atom_site_fract_x
_atom_site_fract_y
_atom_site_fract_z
_atom_site_U_iso_or_equiv
_atom_site_adp_type
_atom_site_occupancy
_atom_site_symmetry_multiplicity
_atom_site_calc_flag
_atom_site_refinement_flags
_atom_site_disorder_assembly
_atom_site_disorder_group
S1 S -0.10687(9) 0.54231(7) 1.00378(6) 0.0517(3) Uani 1 1 d . . .
S2 S 0.29172(9) 0.42160(7) 1.02227(8) 0.0594(4) Uani 1 1 d . . .
O1 O 0.01003(16) 0.53780(15) 0.98106(12) 0.0403(6) Uani 1 1 d . . .
O2 O -0.1183(3) 0.61225(15) 1.04642(17) 0.0903(12) Uani 1 1 d . . .
O3 O -0.1675(2) 0.5296(2) 0.93967(16) 0.0868(11) Uani 1 1 d . . .
O4 O -0.1068(2) 0.52627(17) 1.20920(15) 0.0695(9) Uani 1 1 d . . .
O5 O 0.18019(17) 0.44486(13) 0.99620(13) 0.0448(7) Uani 1 1 d . . .
O6 O 0.2892(3) 0.39697(18) 1.09694(18) 0.1052(13) Uani 1 1 d . . .
O7 O 0.3317(2) 0.36802(17) 0.9666(2) 0.0881(11) Uani 1 1 d . . .
O8 O 0.5313(3) 0.4471(2) 0.96294(19) 0.0913(13) Uani 1 1 d . . .
C1 C 0.0386(3) 0.5399(3) 0.9050(2) 0.0368(10) Uani 1 1 d . . .
C2 C 0.0487(3) 0.6107(2) 0.8719(2) 0.0465(12) Uani 1 1 d . . .
H2 H 0.0335 0.6564 0.8976 0.056 Uiso 1 1 calc R . .
C3 C 0.0817(3) 0.6138(2) 0.7994(2) 0.0489(12) Uani 1 1 d . . .
H3 H 0.0877 0.6620 0.7757 0.059 Uiso 1 1 calc R . .
C4 C 0.1058(3) 0.5465(2) 0.7617(2) 0.0400(10) Uani 1 1 d . . .
H4 H 0.1282 0.5495 0.7129 0.048 Uiso 1 1 calc R . .
C5 C 0.0971(3) 0.4735(2) 0.7961(2) 0.0368(10) Uani 1 1 d . . .
C6 C 0.0633(3) 0.4689(2) 0.8693(2) 0.0337(10) Uani 1 1 d . . .
C7 C 0.1110(3) 0.3844(2) 0.9777(2) 0.0375(10) Uani 1 1 d . . .
C8 C 0.0557(3) 0.3945(2) 0.9136(2) 0.0311(10) Uani 1 1 d . . .
C9 C -0.0148(3) 0.3350(2) 0.8945(2) 0.0386(11) Uani 1 1 d . . .
C10 C -0.0265(3) 0.2707(2) 0.9417(2) 0.0445(11) Uani 1 1 d . . .
H10 H -0.0723 0.2314 0.9293 0.053 Uiso 1 1 calc R . .
C11 C 0.0294(3) 0.2646(2) 1.0071(2) 0.0481(12) Uani 1 1 d . . .
H11 H 0.0199 0.2219 1.0383 0.058 Uiso 1 1 calc R . .
C12 C 0.0979(3) 0.3209(2) 1.0252(2) 0.0453(11) Uani 1 1 d . . .
H12 H 0.1354 0.3171 1.0688 0.054 Uiso 1 1 calc R . .
C13 C 0.1306(3) 0.4026(2) 0.7532(2) 0.0383(11) Uani 1 1 d . . .
C14 C 0.2286(3) 0.4039(2) 0.7253(2) 0.0502(12) Uani 1 1 d . . .
H14 H 0.2697 0.4466 0.7364 0.060 Uiso 1 1 calc R . .
C15 C 0.2683(3) 0.3435(3) 0.6813(2) 0.0519(12) Uani 1 1 d . . .
C16 C 0.2050(4) 0.2817(2) 0.6663(2) 0.0535(12) Uani 1 1 d . . .
H16 H 0.2285 0.2404 0.6375 0.064 Uiso 1 1 calc R . .
C17 C 0.1066(3) 0.2798(2) 0.6934(2) 0.0511(12) Uani 1 1 d . . .
H17 H 0.0654 0.2372 0.6821 0.061 Uiso 1 1 calc R . .
C18 C 0.0687(3) 0.3402(2) 0.7370(2) 0.0421(11) Uani 1 1 d . . .
C19 C -0.0427(3) 0.3386(2) 0.7559(2) 0.0400(11) Uani 1 1 d . . .
C20 C -0.1106(3) 0.3313(2) 0.6981(2) 0.0470(12) Uani 1 1 d . . .
H20 H -0.0863 0.3316 0.6496 0.056 Uiso 1 1 calc R . .
C21 C -0.2134(4) 0.3237(2) 0.7098(2) 0.0537(13) Uani 1 1 d . . .
H21 H -0.2566 0.3202 0.6692 0.064 Uiso 1 1 calc R . .
C22 C -0.2538(3) 0.3211(2) 0.7813(3) 0.0515(13) Uani 1 1 d . . .
C23 C -0.1848(3) 0.3304(2) 0.8386(2) 0.0453(12) Uani 1 1 d . . .
H23 H -0.2092 0.3322 0.8870 0.054 Uiso 1 1 calc R . .
C24 C -0.0822(3) 0.3371(2) 0.8276(2) 0.0407(11) Uani 1 1 d . . .
C25 C 0.3762(3) 0.3467(3) 0.6516(2) 0.0832(17) Uani 1 1 d . . .
H25A H 0.4229 0.3477 0.6924 0.115 Uiso 1 1 calc R . .
H25B H 0.3847 0.3931 0.6221 0.115 Uiso 1 1 calc R . .
H25C H 0.3890 0.3012 0.6216 0.115 Uiso 1 1 calc R . .
C26 C -0.3643(3) 0.3106(3) 0.7955(2) 0.0769(16) Uani 1 1 d . . .
H26A H -0.3815 0.2561 0.7906 0.115 Uiso 1 1 calc R . .
H26B H -0.4023 0.3407 0.7602 0.115 Uiso 1 1 calc R . .
H26C H -0.3800 0.3280 0.8448 0.115 Uiso 1 1 calc R . .
C27 C -0.1094(3) 0.4611(2) 1.06276(19) 0.0473(11) Uani 1 1 d . . .
H27A H -0.1066 0.4141 1.0325 0.057 Uiso 1 1 calc R . .
H27B H -0.0487 0.4620 1.0930 0.057 Uiso 1 1 calc R . .
C28 C -0.2006(3) 0.4543(2) 1.1144(2) 0.0396(10) Uani 1 1 d . . .
C29 C -0.1804(3) 0.4886(2) 1.1906(2) 0.0484(12) Uani 1 1 d . . .
C30 C -0.2643(3) 0.4579(3) 1.2416(2) 0.0664(14) Uani 1 1 d . . .
H30A H -0.3082 0.4999 1.2584 0.080 Uiso 1 1 calc R . .
H30B H -0.2367 0.4306 1.2843 0.080 Uiso 1 1 calc R . .
C31 C -0.3201(3) 0.4016(3) 1.1891(2) 0.0585(13) Uani 1 1 d . . .
H31 H -0.3584 0.3604 1.2146 0.070 Uiso 1 1 calc R . .
C32 C -0.3829(3) 0.4507(3) 1.1369(2) 0.0624(13) Uani 1 1 d . . .
H32A H -0.4223 0.4894 1.1637 0.075 Uiso 1 1 calc R . .
H32B H -0.4281 0.4184 1.1075 0.075 Uiso 1 1 calc R . .
C33 C -0.3014(3) 0.4902(2) 1.0875(2) 0.0533(13) Uani 1 1 d . . .
H33A H -0.3128 0.4786 1.0355 0.064 Uiso 1 1 calc R . .
H33B H -0.3016 0.5466 1.0943 0.064 Uiso 1 1 calc R . .
C34 C -0.2332(3) 0.3702(2) 1.1385(2) 0.0497(12) Uani 1 1 d . . .
C35 C -0.2694(3) 0.3186(2) 1.0742(2) 0.0804(17) Uani 1 1 d . . .
H35A H -0.2126 0.3042 1.0440 0.111 Uiso 1 1 calc R . .
H35B H -0.3175 0.3472 1.0448 0.111 Uiso 1 1 calc R . .
H35C H -0.3009 0.2722 1.0936 0.111 Uiso 1 1 calc R . .
C36 C -0.1502(3) 0.3249(2) 1.1797(3) 0.0786(16) Uani 1 1 d . . .
H36A H -0.1775 0.2767 1.1985 0.118 Uiso 1 1 calc R . .
H36B H -0.1254 0.3560 1.2202 0.118 Uiso 1 1 calc R . .
H36C H -0.0956 0.3136 1.1462 0.118 Uiso 1 1 calc R . .
C37 C 0.3454(3) 0.5160(2) 1.0190(2) 0.0486(12) Uani 1 1 d . . .
H37A H 0.2929 0.5534 1.0317 0.058 Uiso 1 1 calc R . .
H37B H 0.3966 0.5190 1.0575 0.058 Uiso 1 1 calc R . .
C38 C 0.3931(3) 0.5419(3) 0.9468(2) 0.0492(11) Uani 1 1 d . . .
C39 C 0.4976(4) 0.5058(3) 0.9325(3) 0.0644(15) Uani 1 1 d . . .
C40 C 0.5509(4) 0.5556(4) 0.8765(3) 0.101(2) Uani 1 1 d . . .
H40A H 0.5657 0.5264 0.8316 0.121 Uiso 1 1 calc R . .
H40B H 0.6133 0.5770 0.8963 0.121 Uiso 1 1 calc R . .
C41 C 0.4724(5) 0.6203(3) 0.8621(3) 0.092(2) Uani 1 1 d . . .
H41 H 0.4999 0.6687 0.8411 0.111 Uiso 1 1 calc R . .
C42 C 0.3839(4) 0.5829(3) 0.8168(2) 0.0932(18) Uani 1 1 d . . .
H42A H 0.3366 0.6225 0.7998 0.112 Uiso 1 1 calc R . .
H42B H 0.4092 0.5539 0.7743 0.112 Uiso 1 1 calc R . .
C43 C 0.3338(3) 0.5269(3) 0.8747(2) 0.0696(15) Uani 1 1 d . . .
H43A H 0.2626 0.5394 0.8811 0.084 Uiso 1 1 calc R . .
H43B H 0.3399 0.4727 0.8593 0.084 Uiso 1 1 calc R . .
C44 C 0.4217(4) 0.6297(3) 0.9402(3) 0.0632(14) Uani 1 1 d . . .
C45 C 0.3298(4) 0.6841(2) 0.9412(3) 0.100(2) Uani 1 1 d . . .
H45A H 0.2847 0.6702 0.9015 0.129 Uiso 1 1 calc R . .
H45B H 0.3518 0.7373 0.9350 0.129 Uiso 1 1 calc R . .
H45C H 0.2951 0.6790 0.9878 0.129 Uiso 1 1 calc R . .
C46 C 0.4968(3) 0.6575(2) 1.0002(3) 0.0867(17) Uani 1 1 d . . .
H46A H 0.5218 0.7085 0.9874 0.120 Uiso 1 1 calc R . .
H46B H 0.5523 0.6213 1.0031 0.120 Uiso 1 1 calc R . .
H46C H 0.4630 0.6598 1.0473 0.120 Uiso 1 1 calc R . .

loop_
_atom_site_aniso_label
_atom_site_aniso_U_11
_atom_site_aniso_U_22
_atom_site_aniso_U_33
_atom_site_aniso_U_23
_atom_site_aniso_U_13
_atom_site_aniso_U_12
S1 0.0468(8) 0.0539(7) 0.0546(8) 0.0102(7) 0.0097(7) 0.0102(7)
S2 0.0524(9) 0.0522(8) 0.0735(10) 0.0118(7) -0.0213(7) -0.0098(7)
O1 0.0356(17) 0.0458(16) 0.0395(16) 0.0013(16) 0.0073(13) 0.0019(14)
O2 0.123(3) 0.0337(18) 0.115(3) -0.0015(19) 0.058(2) 0.020(2)
O3 0.039(2) 0.159(3) 0.062(2) 0.033(2) -0.0113(17) -0.002(2)
O4 0.074(2) 0.072(2) 0.062(2) -0.0041(18) -0.0160(19) -0.022(2)
O5 0.0349(17) 0.0383(16) 0.0611(18) 0.0002(15) -0.0138(15) 0.0022(14)
O6 0.132(3) 0.114(3) 0.070(2) 0.049(2) -0.051(2) -0.061(3)
O7 0.067(2) 0.057(2) 0.140(3) -0.038(2) 0.012(2) 0.0071(18)
O8 0.069(3) 0.101(3) 0.104(3) -0.023(3) -0.017(2) 0.009(2)
C1 0.031(2) 0.044(3) 0.036(3) 0.004(3) 0.000(2) 0.002(2)
C2 0.057(3) 0.032(3) 0.051(3) 0.010(2) 0.010(2) 0.003(2)
C3 0.056(3) 0.035(3) 0.055(3) 0.015(2) 0.000(3) 0.003(2)
C4 0.050(3) 0.033(2) 0.036(2) 0.009(2) 0.008(2) -0.003(3)
C5 0.034(3) 0.043(3) 0.033(3) -0.006(2) -0.004(2) -0.005(2)
C6 0.030(2) 0.031(2) 0.041(3) 0.006(2) -0.0061(19) -0.006(2)
C7 0.038(3) 0.031(2) 0.044(3) 0.001(2) -0.005(2) -0.004(2)
C8 0.028(3) 0.030(2) 0.035(3) 0.003(2) -0.001(2) 0.004(2)
C9 0.038(3) 0.038(3) 0.040(3) 0.003(2) -0.001(2) -0.001(2)
C10 0.041(3) 0.046(3) 0.046(3) 0.003(2) 0.001(2) -0.014(2)
C11 0.056(3) 0.038(3) 0.050(3) 0.006(2) 0.003(3) -0.004(2)
C12 0.046(3) 0.047(3) 0.043(3) 0.007(2) -0.006(2) 0.004(2)
C13 0.035(3) 0.044(3) 0.035(3) 0.005(2) -0.001(2) 0.000(2)
C14 0.050(3) 0.055(3) 0.046(3) -0.008(2) -0.003(2) -0.014(3)
C15 0.038(3) 0.059(3) 0.059(3) -0.009(3) 0.000(3) -0.001(3)
C16 0.054(3) 0.044(3) 0.063(3) -0.002(2) 0.002(3) 0.005(3)
C17 0.047(3) 0.057(3) 0.049(3) -0.006(2) -0.009(3) -0.004(3)
C18 0.044(3) 0.038(3) 0.044(3) -0.003(2) -0.006(2) 0.003(3)
C19 0.040(3) 0.033(3) 0.047(3) -0.005(2) -0.003(3) -0.004(2)
C20 0.048(3) 0.050(3) 0.043(3) 0.000(2) -0.002(3) -0.007(3)
C21 0.053(3) 0.051(3) 0.057(4) 0.001(2) -0.014(3) -0.008(3)
C22 0.044(3) 0.046(3) 0.065(4) 0.009(3) 0.001(3) -0.009(2)
C23 0.038(3) 0.053(3) 0.044(3) 0.006(2) -0.003(2) -0.005(3)
C24 0.047(3) 0.033(3) 0.041(3) 0.011(2) -0.001(2) -0.008(2)
C25 0.054(4) 0.101(4) 0.094(4) -0.018(3) 0.016(3) -0.005(3)
C26 0.044(4) 0.097(4) 0.090(4) 0.030(3) -0.009(3) -0.021(3)
C27 0.047(3) 0.039(2) 0.056(3) 0.003(2) 0.007(2) 0.002(2)
C28 0.034(3) 0.046(3) 0.039(3) 0.000(2) 0.000(2) -0.004(2)
C29 0.042(3) 0.046(3) 0.057(3) 0.002(2) 0.000(3) 0.002(2)
C30 0.064(3) 0.086(3) 0.050(3) 0.004(3) 0.022(3) 0.001(3)
C31 0.049(3) 0.068(3) 0.059(3) 0.005(3) 0.013(3) -0.015(3)
C32 0.041(3) 0.077(4) 0.069(3) -0.003(3) 0.010(3) -0.001(3)
C33 0.038(3) 0.065(3) 0.057(3) 0.000(2) 0.003(2) -0.004(3)
C34 0.048(3) 0.044(3) 0.056(3) -0.004(3) 0.007(3) -0.008(3)
C35 0.082(4) 0.064(3) 0.096(4) -0.015(3) 0.017(3) -0.020(3)
C36 0.073(4) 0.059(3) 0.104(4) 0.020(3) 0.016(3) 0.013(3)
C37 0.050(3) 0.043(3) 0.053(3) 0.000(2) -0.008(2) -0.023(2)
C38 0.054(3) 0.049(3) 0.045(3) -0.008(3) -0.008(2) -0.012(3)
C39 0.061(4) 0.073(4) 0.059(4) -0.017(3) -0.009(3) -0.008(3)
C40 0.089(5) 0.142(6) 0.072(4) -0.023(4) 0.025(4) -0.043(5)
C41 0.115(5) 0.099(5) 0.062(4) 0.009(4) -0.008(4) -0.064(4)
C42 0.122(5) 0.108(4) 0.049(3) 0.015(3) -0.012(3) -0.053(4)
C43 0.082(4) 0.077(3) 0.050(3) -0.008(3) -0.020(3) -0.032(3)
C44 0.084(4) 0.057(3) 0.049(3) 0.000(3) -0.010(3) -0.022(3)
C45 0.127(5) 0.048(3) 0.124(5) 0.007(3) -0.033(4) 0.001(3)
C46 0.099(4) 0.083(4) 0.078(4) 0.003(3) -0.026(3) -0.044(3)

loop_
_atom_type_symbol
_atom_type_description
_atom_type_scat_dispersion_real
_atom_type_scat_dispersion_imag
_atom_type_scat_source
C C 0.0033 0.0016 'International Tables Vol C Tables 4.2.6.8 and 6.1.1.4'
H H 0.0000 0.0000 'International Tables Vol C Tables 4.2.6.8 and 6.1.1.4'
O O 0.0106 0.0060 'International Tables Vol C Tables 4.2.6.8 and 6.1.1.4'
S S 0.1246 0.1234 'International Tables Vol C Tables 4.2.6.8 and 6.1.1.4'

loop_
_geom_angle_atom_site_label_1
_geom_angle_atom_site_label_2
_geom_angle_atom_site_label_3
_geom_angle
_geom_angle_site_symmetry_1
_geom_angle_site_symmetry_3
_geom_angle_publ_flag
O3 S1 O2 120.4(2) . . ?
O3 S1 O1 109.17(16) . . ?
O2 S1 O1 106.25(19) . . ?
O3 S1 C27 111.2(2) . . ?
O2 S1 C27 109.51(17) . . ?
O1 S1 C27 97.83(16) . . ?
O6 S2 O7 118.6(2) . . ?
O6 S2 O5 109.44(19) . . ?
O7 S2 O5 106.72(17) . . ?
O6 S2 C37 108.30(19) . . ?
O7 S2 C37 113.9(2) . . ?
O5 S2 C37 97.73(16) . . ?
C1 O1 S1 120.1(2) . . ?
C7 O5 S2 118.9(2) . . ?
C2 C1 C6 122.8(3) . . ?
C2 C1 O1 118.3(4) . . ?
C6 C1 O1 118.6(4) . . ?
C1 C2 C3 119.0(4) . . ?
C1 C2 H2 120.5 . . ?
C3 C2 H2 120.5 . . ?
C4 C3 C2 120.6(4) . . ?
C4 C3 H3 119.7 . . ?
C2 C3 H3 119.7 . . ?
C3 C4 C5 120.6(3) . . ?
C3 C4 H4 119.7 . . ?
C5 C4 H4 119.7 . . ?
C6 C5 C4 119.7(4) . . ?
C6 C5 C13 122.4(4) . . ?
C4 C5 C13 117.8(3) . . ?
C5 C6 C1 117.2(4) . . ?
C5 C6 C8 124.8(4) . . ?
C1 C6 C8 117.9(3) . . ?
C8 C7 C12 123.2(4) . . ?
C8 C7 O5 116.6(3) . . ?
C12 C7 O5 120.1(3) . . ?
C7 C8 C9 117.5(3) . . ?
C7 C8 C6 121.0(4) . . ?
C9 C8 C6 121.3(3) . . ?
C10 C9 C8 119.2(4) . . ?
C10 C9 C24 116.2(4) . . ?
C8 C9 C24 124.6(4) . . ?
C11 C10 C9 120.9(4) . . ?
C11 C10 H10 119.6 . . ?
C9 C10 H10 119.6 . . ?
C12 C11 C10 120.2(4) . . ?
C12 C11 H11 119.9 . . ?
C10 C11 H11 119.9 . . ?
C11 C12 C7 119.0(4) . . ?
C11 C12 H12 120.5 . . ?
C7 C12 H12 120.5 . . ?
C18 C13 C14 119.4(4) . . ?
C18 C13 C5 123.9(4) . . ?
C14 C13 C5 116.6(4) . . ?
C13 C14 C15 122.8(4) . . ?
C13 C14 H14 118.6 . . ?
C15 C14 H14 118.6 . . ?
C16 C15 C14 116.6(4) . . ?
C16 C15 C25 121.9(4) . . ?
C14 C15 C25 121.5(4) . . ?
C15 C16 C17 121.3(4) . . ?
C15 C16 H16 119.3 . . ?
C17 C16 H16 119.3 . . ?
C16 C17 C18 121.2(4) . . ?
C16 C17 H17 119.4 . . ?
C18 C17 H17 119.4 . . ?
C13 C18 C17 118.7(4) . . ?
C13 C18 C19 123.1(4) . . ?
C17 C18 C19 117.7(4) . . ?
C20 C19 C24 117.0(4) . . ?
C20 C19 C18 117.7(4) . . ?
C24 C19 C18 125.0(4) . . ?
C21 C20 C19 122.2(4) . . ?
C21 C20 H20 118.9 . . ?
C19 C20 H20 118.9 . . ?
C20 C21 C22 121.4(4) . . ?
C20 C21 H21 119.3 . . ?
C22 C21 H21 119.3 . . ?
C23 C22 C21 115.6(4) . . ?
C23 C22 C26 121.9(4) . . ?
C21 C22 C26 122.5(4) . . ?
C24 C23 C22 123.4(4) . . ?
C24 C23 H23 118.3 . . ?
C22 C23 H23 118.3 . . ?
C23 C24 C19 120.3(4) . . ?
C23 C24 C9 117.9(4) . . ?
C19 C24 C9 121.6(4) . . ?
C15 C25 H25A 109.5 . . ?
C15 C25 H25B 109.5 . . ?
H25A C25 H25B 109.5 . . ?
C15 C25 H25C 109.5 . . ?
H25A C25 H25C 109.5 . . ?
H25B C25 H25C 109.5 . . ?
C22 C26 H26A 109.5 . . ?
C22 C26 H26B 109.5 . . ?
H26A C26 H26B 109.5 . . ?
C22 C26 H26C 109.5 . . ?
H26A C26 H26C 109.5 . . ?
H26B C26 H26C 109.5 . . ?
C28 C27 S1 116.5(3) . . ?
C28 C27 H27A 108.2 . . ?
S1 C27 H27A 108.2 . . ?
C28 C27 H27B 108.2 . . ?
S1 C27 H27B 108.2 . . ?
H27A C27 H27B 107.3 . . ?
C29 C28 C27 112.6(3) . . ?
C29 C28 C33 106.4(3) . . ?
C27 C28 C33 117.3(3) . . ?
C29 C28 C34 98.7(3) . . ?
C27 C28 C34 117.2(3) . . ?
C33 C28 C34 102.4(3) . . ?
O4 C29 C28 126.5(4) . . ?
O4 C29 C30 126.6(4) . . ?
C28 C29 C30 106.5(3) . . ?
C29 C30 C31 101.1(3) . . ?
C29 C30 H30A 111.6 . . ?
C31 C30 H30A 111.6 . . ?
C29 C30 H30B 111.6 . . ?
C31 C30 H30B 111.6 . . ?
H30A C30 H30B 109.4 . . ?
C32 C31 C30 107.5(3) . . ?
C32 C31 C34 103.3(4) . . ?
C30 C31 C34 102.8(3) . . ?
C32 C31 H31 114.0 . . ?
C30 C31 H31 114.0 . . ?
C34 C31 H31 114.0 . . ?
C31 C32 C33 102.6(3) . . ?
C31 C32 H32A 111.2 . . ?
C33 C32 H32A 111.3 . . ?
C31 C32 H32B 111.2 . . ?
C33 C32 H32B 111.3 . . ?
H32A C32 H32B 109.2 . . ?
C28 C33 C32 104.2(3) . . ?
C28 C33 H33A 110.9 . . ?
C32 C33 H33A 110.9 . . ?
C28 C33 H33B 110.9 . . ?
C32 C33 H33B 110.9 . . ?
H33A C33 H33B 108.9 . . ?
C35 C34 C36 107.5(4) . . ?
C35 C34 C31 114.2(4) . . ?
C36 C34 C31 114.6(4) . . ?
C35 C34 C28 113.9(3) . . ?
C36 C34 C28 113.6(3) . . ?
C31 C34 C28 92.8(3) . . ?
C34 C35 H35A 109.5 . . ?
C34 C35 H35B 109.5 . . ?
H35A C35 H35B 109.5 . . ?
C34 C35 H35C 109.5 . . ?
H35A C35 H35C 109.5 . . ?
H35B C35 H35C 109.5 . . ?
C34 C36 H36A 109.5 . . ?
C34 C36 H36B 109.5 . . ?
H36A C36 H36B 109.5 . . ?
C34 C36 H36C 109.5 . . ?
H36A C36 H36C 109.5 . . ?
H36B C36 H36C 109.5 . . ?
C38 C37 S2 117.7(3) . . ?
C38 C37 H37A 107.9 . . ?
S2 C37 H37A 107.9 . . ?
C38 C37 H37B 107.9 . . ?
S2 C37 H37B 107.9 . . ?
H37A C37 H37B 107.2 . . ?
C37 C38 C39 113.7(4) . . ?
C37 C38 C43 117.7(4) . . ?
C39 C38 C43 104.5(4) . . ?
C37 C38 C44 116.8(4) . . ?
C39 C38 C44 99.0(4) . . ?
C43 C38 C44 102.7(3) . . ?
O8 C39 C40 126.5(6) . . ?
O8 C39 C38 125.5(5) . . ?
C40 C39 C38 107.9(5) . . ?
C39 C40 C41 101.8(4) . . ?
C39 C40 H40A 111.4 . . ?
C41 C40 H40A 111.4 . . ?
C39 C40 H40B 111.4 . . ?
C41 C40 H40B 111.4 . . ?
H40A C40 H40B 109.3 . . ?
C40 C41 C42 107.4(5) . . ?
C40 C41 C44 102.2(4) . . ?
C42 C41 C44 101.1(4) . . ?
C40 C41 H41 114.8 . . ?
C42 C41 H41 114.8 . . ?
C44 C41 H41 114.8 . . ?
C43 C42 C41 102.5(4) . . ?
C43 C42 H42A 111.3 . . ?
C41 C42 H42A 111.3 . . ?
C43 C42 H42B 111.3 . . ?
C41 C42 H42B 111.2 . . ?
H42A C42 H42B 109.2 . . ?
C38 C43 C42 104.3(3) . . ?
C38 C43 H43A 110.9 . . ?
C42 C43 H43A 110.9 . . ?
C38 C43 H43B 110.9 . . ?
C42 C43 H43B 110.9 . . ?
H43A C43 H43B 108.9 . . ?
C45 C44 C46 108.4(4) . . ?
C45 C44 C38 113.2(4) . . ?
C46 C44 C38 113.6(4) . . ?
C45 C44 C41 114.4(5) . . ?
C46 C44 C41 112.7(4) . . ?
C38 C44 C41 94.3(4) . . ?
C44 C45 H45A 109.5 . . ?
C44 C45 H45B 109.5 . . ?
H45A C45 H45B 109.5 . . ?
C44 C45 H45C 109.5 . . ?
H45A C45 H45C 109.5 . . ?
H45B C45 H45C 109.5 . . ?
C44 C46 H46A 109.5 . . ?
C44 C46 H46B 109.5 . . ?
H46A C46 H46B 109.5 . . ?
C44 C46 H46C 109.5 . . ?
H46A C46 H46C 109.5 . . ?
H46B C46 H46C 109.5 . . ?

loop_
_geom_bond_atom_site_label_1
_geom_bond_atom_site_label_2
_geom_bond_distance
_geom_bond_site_symmetry_2
_geom_bond_publ_flag
S1 O3 1.422(3) . ?
S1 O2 1.427(3) . ?
S1 O1 1.600(2) . ?
S1 C27 1.747(3) . ?
S2 O6 1.410(3) . ?
S2 O7 1.457(3) . ?
S2 O5 1.597(2) . ?
S2 C37 1.760(3) . ?
O1 C1 1.421(4) . ?
O4 C29 1.213(4) . ?
O5 C7 1.418(4) . ?
O8 C39 1.225(5) . ?
C1 C2 1.354(5) . ?
C1 C6 1.411(5) . ?
C2 C3 1.379(5) . ?
C2 H2 0.9300 . ?
C3 C4 1.371(4) . ?
C3 H3 0.9300 . ?
C4 C5 1.396(4) . ?
C4 H4 0.9300 . ?
C5 C6 1.395(4) . ?
C5 C13 1.503(5) . ?
C6 C8 1.502(5) . ?
C7 C8 1.377(4) . ?
C7 C12 1.391(4) . ?
C8 C9 1.420(5) . ?
C9 C10 1.396(5) . ?
C9 C24 1.500(5) . ?
C10 C11 1.395(5) . ?
C10 H10 0.9300 . ?
C11 C12 1.360(5) . ?
C11 H11 0.9300 . ?
C12 H12 0.9300 . ?
C13 C18 1.373(5) . ?
C13 C14 1.389(5) . ?
C14 C15 1.402(5) . ?
C14 H14 0.9300 . ?
C15 C16 1.372(5) . ?
C15 C25 1.524(5) . ?
C16 C17 1.389(5) . ?
C16 H16 0.9300 . ?
C17 C18 1.390(5) . ?
C17 H17 0.9300 . ?
C18 C19 1.511(5) . ?
C19 C20 1.380(5) . ?
C19 C24 1.394(5) . ?
C20 C21 1.380(5) . ?
C20 H20 0.9300 . ?
C21 C22 1.395(5) . ?
C21 H21 0.9300 . ?
C22 C23 1.387(5) . ?
C22 C26 1.492(5) . ?
C23 C24 1.375(5) . ?
C23 H23 0.9300 . ?
C25 H25A 0.9601 . ?
C25 H25B 0.9601 . ?
C25 H25C 0.9601 . ?
C26 H26A 0.9600 . ?
C26 H26B 0.9600 . ?
C26 H26C 0.9600 . ?
C27 C28 1.526(5) . ?
C27 H27A 0.9700 . ?
C27 H27B 0.9700 . ?
C28 C29 1.517(5) . ?
C28 C33 1.544(5) . ?
C28 C34 1.561(5) . ?
C29 C30 1.531(5) . ?
C30 C31 1.537(5) . ?
C30 H30A 0.9700 . ?
C30 H30B 0.9700 . ?
C31 C32 1.509(5) . ?
C31 C34 1.561(5) . ?
C31 H31 0.9800 . ?
C32 C33 1.551(5) . ?
C32 H32A 0.9700 . ?
C32 H32B 0.9700 . ?
C33 H33A 0.9700 . ?
C33 H33B 0.9700 . ?
C34 C35 1.530(5) . ?
C34 C36 1.534(5) . ?
C35 H35A 0.9600 . ?
C35 H35B 0.9600 . ?
C35 H35C 0.9600 . ?
C36 H36A 0.9600 . ?
C36 H36B 0.9600 . ?
C36 H36C 0.9600 . ?
C37 C38 1.513(5) . ?
C37 H37A 0.9700 . ?
C37 H37B 0.9700 . ?
C38 C39 1.534(6) . ?
C38 C43 1.540(5) . ?
C38 C44 1.548(5) . ?
C39 C40 1.496(6) . ?
C40 C41 1.537(6) . ?
C40 H40A 0.9700 . ?
C40 H40B 0.9700 . ?
C41 C42 1.563(6) . ?
C41 C44 1.566(6) . ?
C41 H41 0.9800 . ?
C42 C43 1.562(5) . ?
C42 H42A 0.9700 . ?
C42 H42B 0.9700 . ?
C43 H43A 0.9700 . ?
C43 H43B 0.9700 . ?
C44 C45 1.529(6) . ?
C44 C46 1.542(5) . ?
C45 H45A 0.9600 . ?
C45 H45B 0.9600 . ?
C45 H45C 0.9600 . ?
C46 H46A 0.9600 . ?
C46 H46B 0.9600 . ?
C46 H46C 0.9600 . ?

loop_
_geom_torsion_atom_site_label_1
_geom_torsion_atom_site_label_2
_geom_torsion_atom_site_label_3
_geom_torsion_atom_site_label_4
_geom_torsion
_geom_torsion_site_symmetry_1
_geom_torsion_site_symmetry_2
_geom_torsion_site_symmetry_3
_geom_torsion_site_symmetry_4
_geom_torsion_publ_flag
O3 S1 O1 C1 13.6(4) . . . . ?
O2 S1 O1 C1 -117.6(3) . . . . ?
C27 S1 O1 C1 129.3(3) . . . . ?
O6 S2 O5 C7 -78.2(3) . . . . ?
O7 S2 O5 C7 51.3(3) . . . . ?
C37 S2 O5 C7 169.2(3) . . . . ?
S1 O1 C1 C2 84.5(4) . . . . ?
S1 O1 C1 C6 -100.7(3) . . . . ?
C6 C1 C2 C3 1.9(6) . . . . ?
O1 C1 C2 C3 176.5(3) . . . . ?
C1 C2 C3 C4 -1.2(6) . . . . ?
C2 C3 C4 C5 0.2(6) . . . . ?
C3 C4 C5 C6 0.1(6) . . . . ?
C3 C4 C5 C13 -176.5(4) . . . . ?
C4 C5 C6 C1 0.6(5) . . . . ?
C13 C5 C6 C1 177.0(3) . . . . ?
C4 C5 C6 C8 -176.7(3) . . . . ?
C13 C5 C6 C8 -0.3(6) . . . . ?
C2 C1 C6 C5 -1.6(6) . . . . ?
O1 C1 C6 C5 -176.2(3) . . . . ?
C2 C1 C6 C8 175.9(4) . . . . ?
O1 C1 C6 C8 1.4(5) . . . . ?
S2 O5 C7 C8 -134.7(3) . . . . ?
S2 O5 C7 C12 48.5(4) . . . . ?
C12 C7 C8 C9 -2.7(6) . . . . ?
O5 C7 C8 C9 -179.3(3) . . . . ?
C12 C7 C8 C6 172.1(3) . . . . ?
O5 C7 C8 C6 -4.5(5) . . . . ?
C5 C6 C8 C7 118.6(4) . . . . ?
C1 C6 C8 C7 -58.7(5) . . . . ?
C5 C6 C8 C9 -66.8(5) . . . . ?
C1 C6 C8 C9 115.9(4) . . . . ?
C7 C8 C9 C10 1.4(5) . . . . ?
C6 C8 C9 C10 -173.3(4) . . . . ?
C7 C8 C9 C24 179.0(4) . . . . ?
C6 C8 C9 C24 4.2(6) . . . . ?
C8 C9 C10 C11 0.4(6) . . . . ?
C24 C9 C10 C11 -177.4(4) . . . . ?
C9 C10 C11 C12 -1.1(6) . . . . ?
C10 C11 C12 C7 0.0(6) . . . . ?
C8 C7 C12 C11 2.0(6) . . . . ?
O5 C7 C12 C11 178.5(3) . . . . ?
C6 C5 C13 C18 61.7(5) . . . . ?
C4 C5 C13 C18 -121.8(4) . . . . ?
C6 C5 C13 C14 -122.0(4) . . . . ?
C4 C5 C13 C14 54.5(5) . . . . ?
C18 C13 C14 C15 -0.4(6) . . . . ?
C5 C13 C14 C15 -176.8(4) . . . . ?
C13 C14 C15 C16 0.1(6) . . . . ?
C13 C14 C15 C25 -180.0(4) . . . . ?
C14 C15 C16 C17 0.3(6) . . . . ?
C25 C15 C16 C17 -179.7(4) . . . . ?
C15 C16 C17 C18 -0.3(6) . . . . ?
C14 C13 C18 C17 0.4(6) . . . . ?
C5 C13 C18 C17 176.5(4) . . . . ?
C14 C13 C18 C19 -171.5(4) . . . . ?
C5 C13 C18 C19 4.6(6) . . . . ?
C16 C17 C18 C13 -0.1(6) . . . . ?
C16 C17 C18 C19 172.3(4) . . . . ?
C13 C18 C19 C20 119.3(4) . . . . ?
C17 C18 C19 C20 -52.7(5) . . . . ?
C13 C18 C19 C24 -66.6(5) . . . . ?
C17 C18 C19 C24 121.4(4) . . . . ?
C24 C19 C20 C21 0.7(6) . . . . ?
C18 C19 C20 C21 175.3(4) . . . . ?
C19 C20 C21 C22 -1.5(7) . . . . ?
C20 C21 C22 C23 2.9(6) . . . . ?
C20 C21 C22 C26 -178.1(4) . . . . ?
C21 C22 C23 C24 -3.8(6) . . . . ?
C26 C22 C23 C24 177.3(4) . . . . ?
C22 C23 C24 C19 3.2(6) . . . . ?
C22 C23 C24 C9 -171.2(4) . . . . ?
C20 C19 C24 C23 -1.5(6) . . . . ?
C18 C19 C24 C23 -175.6(4) . . . . ?
C20 C19 C24 C9 172.7(4) . . . . ?
C18 C19 C24 C9 -1.4(6) . . . . ?
C10 C9 C24 C23 53.7(5) . . . . ?
C8 C9 C24 C23 -123.9(4) . . . . ?
C10 C9 C24 C19 -120.6(4) . . . . ?
C8 C9 C24 C19 61.8(6) . . . . ?
O3 S1 C27 C28 -81.6(3) . . . . ?
O2 S1 C27 C28 53.9(3) . . . . ?
O1 S1 C27 C28 164.3(3) . . . . ?
S1 C27 C28 C29 -94.8(4) . . . . ?
S1 C27 C28 C33 29.2(5) . . . . ?
S1 C27 C28 C34 151.6(3) . . . . ?
C27 C28 C29 O4 8.6(6) . . . . ?
C33 C28 C29 O4 -121.2(4) . . . . ?
C34 C28 C29 O4 133.0(4) . . . . ?
C27 C28 C29 C30 -164.5(3) . . . . ?
C33 C28 C29 C30 65.6(4) . . . . ?
C34 C28 C29 C30 -40.1(4) . . . . ?
O4 C29 C30 C31 -168.2(4) . . . . ?
C28 C29 C30 C31 4.9(4) . . . . ?
C29 C30 C31 C32 -76.1(4) . . . . ?
C29 C30 C31 C34 32.5(4) . . . . ?
C30 C31 C32 C33 70.1(4) . . . . ?
C34 C31 C32 C33 -38.2(4) . . . . ?
C29 C28 C33 C32 -71.2(4) . . . . ?
C27 C28 C33 C32 161.7(3) . . . . ?
C34 C28 C33 C32 31.9(4) . . . . ?
C31 C32 C33 C28 3.6(4) . . . . ?
C32 C31 C34 C35 -61.8(4) . . . . ?
C30 C31 C34 C35 -173.6(3) . . . . ?
C32 C31 C34 C36 173.6(3) . . . . ?
C30 C31 C34 C36 61.8(4) . . . . ?
C32 C31 C34 C28 56.0(4) . . . . ?
C30 C31 C34 C28 -55.8(4) . . . . ?
C29 C28 C34 C35 174.9(4) . . . . ?
C27 C28 C34 C35 -64.0(5) . . . . ?
C33 C28 C34 C35 65.8(4) . . . . ?
C29 C28 C34 C36 -61.6(4) . . . . ?
C27 C28 C34 C36 59.5(5) . . . . ?
C33 C28 C34 C36 -170.7(3) . . . . ?
C29 C28 C34 C31 56.8(4) . . . . ?
C27 C28 C34 C31 177.9(3) . . . . ?
C33 C28 C34 C31 -52.2(4) . . . . ?
O6 S2 C37 C38 156.7(3) . . . . ?
O7 S2 C37 C38 22.4(4) . . . . ?
O5 S2 C37 C38 -89.8(3) . . . . ?
S2 C37 C38 C39 -76.7(4) . . . . ?
S2 C37 C38 C43 46.0(5) . . . . ?
S2 C37 C38 C44 168.9(3) . . . . ?
C37 C38 C39 O8 18.7(7) . . . . ?
C43 C38 C39 O8 -110.9(5) . . . . ?
C44 C38 C39 O8 143.4(5) . . . . ?
C37 C38 C39 C40 -160.2(4) . . . . ?
C43 C38 C39 C40 70.2(4) . . . . ?
C44 C38 C39 C40 -35.6(4) . . . . ?
O8 C39 C40 C41 -178.1(5) . . . . ?
C38 C39 C40 C41 0.9(5) . . . . ?
C39 C40 C41 C42 -71.8(5) . . . . ?
C39 C40 C41 C44 34.1(5) . . . . ?
C40 C41 C42 C43 69.3(5) . . . . ?
C44 C41 C42 C43 -37.4(5) . . . . ?
C37 C38 C43 C42 162.1(4) . . . . ?
C39 C38 C43 C42 -70.7(5) . . . . ?
C44 C38 C43 C42 32.3(5) . . . . ?
C41 C42 C43 C38 3.5(5) . . . . ?
C37 C38 C44 C45 -65.5(5) . . . . ?
C39 C38 C44 C45 172.1(4) . . . . ?
C43 C38 C44 C45 64.9(5) . . . . ?
C37 C38 C44 C46 58.7(6) . . . . ?
C39 C38 C44 C46 -63.7(5) . . . . ?
C43 C38 C44 C46 -170.9(4) . . . . ?
C37 C38 C44 C41 175.7(4) . . . . ?
C39 C38 C44 C41 53.3(4) . . . . ?
C43 C38 C44 C41 -53.9(4) . . . . ?
C40 C41 C44 C45 -172.9(4) . . . . ?
C42 C41 C44 C45 -62.1(5) . . . . ?
C40 C41 C44 C46 62.7(5) . . . . ?
C42 C41 C44 C46 173.5(4) . . . . ?
C40 C41 C44 C38 -55.0(4) . . . . ?
C42 C41 C44 C38 55.7(5) . . . . ?

loop_
_cod_related_entry_id
_cod_related_entry_database
_cod_related_entry_code
1 ChemSpider 30658862
